data_4121330
loop_
_publ_author_name
'Si-Wei Zhang'
'Michelle T. Harasimowicz'
'Melgardt M. de Villiers'
'Lian Yu'

_publ_contact_author_address
;
4119 Rennebohm Hall
777 Highland Avenue
Madison, WI 53705
;
_publ_contact_author_email lyu@pharmacy.wisc.edu
_publ_contact_author_name 'Lian Yu'
_publ_section_title
;
 Cocrystals of Nicotinamide and (R)-Mandelic Acid in Many Ratios with
 Anomalous Formation Properties
;
_journal_name_full 'Journal of the American Chemical Society'
_journal_page_first 18981
_journal_page_last 18989
_journal_paper_doi 10.1021/ja4103887
_journal_volume 135
_journal_year 2013
_chemical_absolute_configuration syn
_chemical_formula_moiety 'C32 H32 N8 O7'
_chemical_formula_sum 'C32 H32 N8 O7'
_chemical_formula_weight 640.66
_chemical_name_systematic
; 
 ? 
;
_space_group_IT_number 4
_symmetry_cell_setting monoclinic
_symmetry_Int_Tables_number 4
_symmetry_space_group_name_Hall 'P 2yb'
_symmetry_space_group_name_H-M 'P 1 21 1'
_atom_sites_solution_hydrogens geom
_atom_sites_solution_primary direct
_atom_sites_solution_secondary difmap
_audit_creation_method
;
manual editing of the CIF file 
created by SHELXTL Ver. 6.10
and processed with modiCIfer-03272007. 
;
_cell_angle_alpha 90.00
_cell_angle_beta 99.280(9)
_cell_angle_gamma 90.00
_cell_formula_units_Z 2
_cell_length_a 6.0810(7)
_cell_length_b 34.245(4)
_cell_length_c 7.4405(9)
_cell_measurement_reflns_used 999
_cell_measurement_temperature 100(2)
_cell_measurement_theta_max 71.24
_cell_measurement_theta_min 2.58
_cell_volume 1529.2(3)
_computing_cell_refinement 'SAINT Ver. 7.24A (Bruker-AXS, 2007)'
_computing_data_collection 'APEX2 Ver. 2.1-4 (Bruker-AXS, 2007)'
_computing_data_reduction 'SAINT Ver. 7.24A'
_computing_molecular_graphics SHELXTL
_computing_publication_material SHELXTL
_computing_structure_refinement SHELXTL
_computing_structure_solution 'SHELXTL (Sheldrick, 2008)'
_diffrn_ambient_temperature 100(2)
_diffrn_measured_fraction_theta_full 0.996
_diffrn_measured_fraction_theta_max 0.986
_diffrn_measurement_device_type 'Bruker SMART APEX2 area detector'
_diffrn_measurement_method '0.50\% \w and 0.5 \% \f scans'
_diffrn_radiation_monochromator graphite
_diffrn_radiation_source 'fine-focus sealed tube'
_diffrn_radiation_type 'Cu K\a'
_diffrn_radiation_wavelength 1.54178
_diffrn_reflns_av_R_equivalents 0.0483
_diffrn_reflns_av_sigmaI/netI 0.0387
_diffrn_reflns_limit_h_max 7
_diffrn_reflns_limit_h_min -7
_diffrn_reflns_limit_k_max 41
_diffrn_reflns_limit_k_min -41
_diffrn_reflns_limit_l_max 9
_diffrn_reflns_limit_l_min -9
_diffrn_reflns_number 26232
_diffrn_reflns_theta_full 67.00
_diffrn_reflns_theta_max 71.24
_diffrn_reflns_theta_min 2.58
_exptl_absorpt_coefficient_mu 0.838
_exptl_absorpt_correction_T_max 0.9209
_exptl_absorpt_correction_T_min 0.8502
_exptl_absorpt_correction_type analytical
_exptl_absorpt_process_details
;
SADABS  (Bruker-AXS, 2007)
;
_exptl_crystal_colour colourless
_exptl_crystal_density_diffrn 1.391
_exptl_crystal_description block
_exptl_crystal_F_000 672
_exptl_crystal_size_max 0.20
_exptl_crystal_size_mid 0.10
_exptl_crystal_size_min 0.10
_refine_diff_density_max 0.208
_refine_diff_density_min -0.208
_refine_diff_density_rms 0.049
_refine_ls_abs_structure_details 'Flack H D (1983), Acta Cryst. A39, 876-881'
_refine_ls_abs_structure_Flack 0.00(16)
_refine_ls_extinction_method none
_refine_ls_goodness_of_fit_ref 1.070
_refine_ls_hydrogen_treatment mixed
_refine_ls_matrix_type full
_refine_ls_number_parameters 465
_refine_ls_number_reflns 5726
_refine_ls_number_restraints 1
_refine_ls_restrained_S_all 1.069
_refine_ls_R_factor_all 0.0542
_refine_ls_R_factor_gt 0.0472
_refine_ls_shift/su_max 0.000
_refine_ls_shift/su_mean 0.000
_refine_ls_structure_factor_coef Fsqd
_refine_ls_weighting_details 'calc w=1/[\s^2^(Fo^2^)+(0.0526P)^2^+0.9819P] where P=(Fo^2^+2Fc^2^)/3'
_refine_ls_weighting_scheme calc
_refine_ls_wR_factor_gt 0.1151
_refine_ls_wR_factor_ref 0.1190
_reflns_number_gt 5178
_reflns_number_total 5726
_reflns_threshold_expression I>2\s(I)
_cod_data_source_file ja4103887_si_002.cif
_cod_data_source_block yu06
_cod_original_sg_symbol_Hall 'P 2yb       '
_cod_original_sg_symbol_H-M 'P 1 21 1 '
_cod_database_code 4121330

loop_
_symmetry_equiv_pos_as_xyz
'x, y, z'
'-x, y+1/2, -z'

loop_
_atom_site_label
_atom_site_type_symbol
_atom_site_fract_x
_atom_site_fract_y
_atom_site_fract_z
_atom_site_U_iso_or_equiv
_atom_site_adp_type
_atom_site_occupancy
_atom_site_symmetry_multiplicity
_atom_site_calc_flag
_atom_site_refinement_flags
O1 O 0.7019(3) 0.21244(6) 0.5915(3) 0.0275(5) Uani 1 1 d .
N1 N 0.6610(4) 0.34759(7) 0.7428(3) 0.0237(5) Uani 1 1 d .
N2 N 0.4004(4) 0.24700(8) 0.4654(4) 0.0241(5) Uani 1 1 d .
H2A H 0.343(6) 0.2691(11) 0.441(5) 0.026(9) Uiso 1 1 d .
H2B H 0.331(5) 0.2242(10) 0.414(4) 0.020(8) Uiso 1 1 d .
C1 C 0.5764(4) 0.31432(8) 0.6636(4) 0.0216(6) Uani 1 1 d .
H1 H 0.4221 0.3135 0.6149 0.026 Uiso 1 1 calc R
C2 C 0.7039(5) 0.28100(8) 0.6495(4) 0.0204(6) Uani 1 1 d .
C3 C 0.9288(5) 0.28242(9) 0.7207(4) 0.0231(6) Uani 1 1 d .
H3 H 1.0206 0.2602 0.7145 0.028 Uiso 1 1 calc R
C4 C 1.0185(5) 0.31655(9) 0.8009(4) 0.0243(6) Uani 1 1 d .
H4D H 1.1727 0.3182 0.8491 0.029 Uiso 1 1 calc R
C5 C 0.8794(5) 0.34828(9) 0.8097(4) 0.0242(6) Uani 1 1 d .
H5 H 0.9415 0.3716 0.8656 0.029 Uiso 1 1 calc R
C6 C 0.6015(5) 0.24399(8) 0.5647(4) 0.0206(6) Uani 1 1 d .
O1A O 0.1429(3) 0.18093(6) 0.2775(3) 0.0285(5) Uani 1 1 d .
N1A N 0.1961(4) 0.04624(7) 0.1330(3) 0.0247(5) Uani 1 1 d .
N2A N 0.4461(4) 0.14725(8) 0.4069(4) 0.0266(6) Uani 1 1 d .
H2AA H 0.514(6) 0.1683(10) 0.445(5) 0.021(8) Uiso 1 1 d .
H2AB H 0.508(5) 0.1239(10) 0.433(4) 0.011(7) Uiso 1 1 d .
C1A C 0.2760(5) 0.07952(8) 0.2091(4) 0.0246(6) Uani 1 1 d .
H1A H 0.4300 0.0808 0.2581 0.030 Uiso 1 1 calc R
C2A C 0.1470(5) 0.11255(8) 0.2210(4) 0.0202(6) Uani 1 1 d .
C3A C -0.0783(5) 0.11050(9) 0.1486(4) 0.0230(6) Uani 1 1 d .
H3A H -0.1729 0.1324 0.1538 0.028 Uiso 1 1 calc R
C4A C -0.1625(5) 0.07580(9) 0.0684(4) 0.0239(6) Uani 1 1 d .
H4A H -0.3155 0.0738 0.0172 0.029 Uiso 1 1 calc R
C5A C -0.0215(5) 0.04429(9) 0.0639(4) 0.0259(6) Uani 1 1 d .
H5A H -0.0805 0.0205 0.0103 0.031 Uiso 1 1 calc R
C6A C 0.2453(5) 0.14995(8) 0.3060(4) 0.0222(6) Uani 1 1 d .
O1B O 0.4032(3) 0.24956(6) 0.9728(3) 0.0264(5) Uani 1 1 d .
N1B N 1.0724(4) 0.30474(7) 1.3001(3) 0.0236(5) Uani 1 1 d .
N2B N 0.6912(4) 0.20899(8) 1.0674(4) 0.0278(6) Uani 1 1 d .
H2BA H 0.620(6) 0.1883(11) 1.014(5) 0.030(9) Uiso 1 1 d .
H2BB H 0.822(6) 0.2061(11) 1.123(5) 0.030(9) Uiso 1 1 d .
C1B C 0.9525(5) 0.27555(8) 1.2121(4) 0.0236(6) Uani 1 1 d .
H1B H 1.0278 0.2520 1.1922 0.028 Uiso 1 1 calc R
C2B C 0.7255(5) 0.27764(8) 1.1486(4) 0.0216(6) Uani 1 1 d .
C3B C 0.6172(5) 0.31233(8) 1.1736(4) 0.0228(6) Uani 1 1 d .
H3B H 0.4621 0.3151 1.1306 0.027 Uiso 1 1 calc R
C4B C 0.7390(5) 0.34299(9) 1.2624(4) 0.0254(6) Uani 1 1 d .
H4B H 0.6692 0.3672 1.2796 0.030 Uiso 1 1 calc R
C5B C 0.9641(5) 0.33764(8) 1.3254(4) 0.0236(6) Uani 1 1 d .
H5B H 1.0451 0.3584 1.3897 0.028 Uiso 1 1 calc R
C6B C 0.5941(5) 0.24410(9) 1.0548(4) 0.0217(6) Uani 1 1 d .
O1C O 0.4391(3) 0.14260(6) 0.8958(3) 0.0263(5) Uani 1 1 d .
N1C N -0.2284(4) 0.08689(7) 0.5722(3) 0.0244(5) Uani 1 1 d .
N2C N 0.1516(4) 0.18356(8) 0.8019(4) 0.0274(6) Uani 1 1 d .
H2CA H 0.005(7) 0.1889(11) 0.736(5) 0.040(11) Uiso 1 1 d .
H2CB H 0.239(6) 0.2061(12) 0.859(5) 0.039(10) Uiso 1 1 d .
C1C C -0.1102(5) 0.11656(8) 0.6596(4) 0.0219(6) Uani 1 1 d .
H1C H -0.1871 0.1398 0.6821 0.026 Uiso 1 1 calc R
C2C C 0.1177(4) 0.11486(8) 0.7183(4) 0.0196(6) Uani 1 1 d .
C3C C 0.2299(5) 0.08061(9) 0.6904(4) 0.0255(6) Uani 1 1 d .
H3C H 0.3859 0.0784 0.7302 0.031 Uiso 1 1 calc R
C4C C 0.1097(5) 0.04994(9) 0.6037(4) 0.0265(6) Uani 1 1 d .
H4C H 0.1820 0.0262 0.5828 0.032 Uiso 1 1 calc R
C5C C -0.1172(5) 0.05415(9) 0.5474(4) 0.0255(6) Uani 1 1 d .
H5C H -0.1980 0.0327 0.4882 0.031 Uiso 1 1 calc R
C6C C 0.2493(4) 0.14888(9) 0.8122(4) 0.0218(6) Uani 1 1 d .
O2 O 0.6505(4) -0.10438(6) 0.1315(3) 0.0243(4) Uani 1 1 d .
H2 H 0.553(6) -0.1133(11) 0.181(5) 0.031(10) Uiso 1 1 d .
O3 O 0.2938(3) -0.05376(6) 0.1288(3) 0.0260(4) Uani 1 1 d .
O4 O 0.5289(4) -0.00332(6) 0.1581(3) 0.0307(5) Uani 1 1 d .
H4 H 0.405(8) 0.0115(15) 0.140(7) 0.073(16) Uiso 1 1 d .
C7 C 0.7702(4) -0.06531(8) 0.4057(4) 0.0199(6) Uani 1 1 d .
C8 C 0.6289(5) -0.07550(9) 0.5274(4) 0.0236(6) Uani 1 1 d .
H8 H 0.4794 -0.0828 0.4826 0.028 Uiso 1 1 calc R
C9 C 0.7042(5) -0.07506(9) 0.7136(4) 0.0252(6) Uani 1 1 d .
H9 H 0.6063 -0.0817 0.7962 0.030 Uiso 1 1 calc R
C10 C 0.9246(5) -0.06477(9) 0.7789(4) 0.0256(6) Uani 1 1 d .
H10 H 0.9777 -0.0648 0.9062 0.031 Uiso 1 1 calc R
C11 C 1.0660(5) -0.05456(9) 0.6581(4) 0.0252(6) Uani 1 1 d .
H11 H 1.2158 -0.0474 0.7026 0.030 Uiso 1 1 calc R
C12 C 0.9885(5) -0.05481(9) 0.4715(4) 0.0234(6) Uani 1 1 d .
H12 H 1.0857 -0.0478 0.3889 0.028 Uiso 1 1 calc R
C13 C 0.6876(4) -0.06631(8) 0.2013(4) 0.0204(6) Uani 1 1 d .
H13 H 0.8058 -0.0542 0.1402 0.024 Uiso 1 1 calc R
C14 C 0.4814(5) -0.04109(8) 0.1581(4) 0.0215(6) Uani 1 1 d .

loop_
_atom_site_aniso_label
_atom_site_aniso_U_11
_atom_site_aniso_U_22
_atom_site_aniso_U_33
_atom_site_aniso_U_23
_atom_site_aniso_U_13
_atom_site_aniso_U_12
O1 0.0220(10) 0.0242(11) 0.0319(11) -0.0014(9) -0.0090(9) 0.0021(9)
N1 0.0264(13) 0.0223(12) 0.0218(12) -0.0008(10) 0.0023(10) 0.0004(10)
N2 0.0216(12) 0.0177(12) 0.0295(13) -0.0016(10) -0.0068(10) -0.0002(11)
C1 0.0152(13) 0.0251(15) 0.0227(14) -0.0010(11) -0.0025(11) -0.0012(11)
C2 0.0219(14) 0.0215(14) 0.0163(13) 0.0001(10) -0.0014(11) -0.0003(12)
C3 0.0203(14) 0.0234(15) 0.0245(15) 0.0008(11) 0.0002(11) 0.0003(12)
C4 0.0196(13) 0.0287(15) 0.0229(15) 0.0020(12) -0.0017(11) -0.0033(12)
C5 0.0254(15) 0.0247(15) 0.0214(14) -0.0009(11) -0.0002(11) -0.0069(12)
C6 0.0193(13) 0.0225(14) 0.0184(14) 0.0002(11) -0.0013(11) -0.0012(12)
O1A 0.0252(10) 0.0219(10) 0.0337(12) -0.0027(9) -0.0090(9) 0.0023(9)
N1A 0.0244(12) 0.0243(12) 0.0246(13) 0.0000(10) 0.0011(10) 0.0004(10)
N2A 0.0235(13) 0.0204(13) 0.0321(14) -0.0011(11) -0.0070(11) -0.0007(11)
C1A 0.0204(14) 0.0251(15) 0.0260(15) -0.0001(12) -0.0036(12) -0.0013(12)
C2A 0.0203(13) 0.0239(14) 0.0162(13) 0.0011(11) 0.0020(10) -0.0005(11)
C3A 0.0222(14) 0.0234(15) 0.0224(15) 0.0028(11) 0.0009(11) 0.0003(12)
C4A 0.0206(14) 0.0279(16) 0.0214(14) -0.0001(12) -0.0024(11) -0.0039(12)
C5A 0.0286(15) 0.0225(14) 0.0250(15) -0.0026(12) -0.0001(12) -0.0040(12)
C6A 0.0212(14) 0.0194(14) 0.0249(15) -0.0004(11) 0.0007(12) -0.0007(11)
O1B 0.0184(10) 0.0268(11) 0.0307(11) -0.0007(9) -0.0059(9) -0.0014(9)
N1B 0.0197(12) 0.0234(13) 0.0255(13) -0.0013(10) -0.0032(10) -0.0009(10)
N2B 0.0210(13) 0.0245(14) 0.0333(15) -0.0032(11) -0.0100(11) -0.0010(11)
C1B 0.0236(15) 0.0202(14) 0.0250(15) -0.0025(11) -0.0026(12) -0.0011(11)
C2B 0.0234(14) 0.0241(15) 0.0154(13) 0.0012(10) -0.0028(11) -0.0024(12)
C3B 0.0192(13) 0.0258(15) 0.0215(14) 0.0002(11) -0.0028(11) 0.0023(12)
C4B 0.0256(15) 0.0242(15) 0.0249(15) -0.0018(11) -0.0004(12) 0.0013(12)
C5B 0.0259(15) 0.0186(14) 0.0241(14) -0.0010(11) -0.0028(12) -0.0030(12)
C6B 0.0224(14) 0.0255(14) 0.0160(13) 0.0001(11) -0.0007(11) -0.0023(12)
O1C 0.0181(10) 0.0266(11) 0.0303(11) -0.0032(9) -0.0077(8) -0.0009(9)
N1C 0.0212(12) 0.0267(13) 0.0227(13) -0.0011(10) -0.0049(10) -0.0021(10)
N2C 0.0220(12) 0.0230(13) 0.0319(14) -0.0032(10) -0.0113(11) -0.0001(11)
C1C 0.0183(13) 0.0240(15) 0.0225(14) -0.0003(11) 0.0002(11) -0.0005(11)
C2C 0.0159(13) 0.0246(15) 0.0173(13) 0.0009(11) -0.0002(10) -0.0012(11)
C3C 0.0176(14) 0.0261(16) 0.0309(16) 0.0036(12) -0.0021(12) 0.0010(12)
C4C 0.0264(15) 0.0214(15) 0.0291(16) -0.0015(12) -0.0037(12) 0.0026(12)
C5C 0.0303(16) 0.0223(15) 0.0214(14) -0.0001(11) -0.0034(12) -0.0045(13)
C6C 0.0160(13) 0.0249(15) 0.0228(14) -0.0014(11) -0.0020(11) -0.0021(11)
O2 0.0279(11) 0.0220(10) 0.0228(10) -0.0007(8) 0.0037(9) 0.0002(9)
O3 0.0155(9) 0.0303(11) 0.0300(10) 0.0011(9) -0.0028(8) -0.0003(8)
O4 0.0224(10) 0.0211(10) 0.0470(13) 0.0006(9) 0.0003(9) 0.0007(9)
C7 0.0162(12) 0.0241(14) 0.0191(13) 0.0005(10) 0.0017(10) 0.0045(11)
C8 0.0183(13) 0.0290(15) 0.0226(14) -0.0022(11) 0.0010(11) -0.0010(11)
C9 0.0229(14) 0.0314(16) 0.0213(14) 0.0004(11) 0.0038(11) 0.0020(12)
C10 0.0282(15) 0.0275(15) 0.0190(13) -0.0024(11) -0.0021(11) 0.0033(12)
C11 0.0171(12) 0.0255(14) 0.0303(15) -0.0028(12) -0.0039(11) 0.0006(11)
C12 0.0191(13) 0.0252(14) 0.0263(14) 0.0020(12) 0.0050(11) 0.0013(12)
C13 0.0177(12) 0.0219(14) 0.0209(13) 0.0011(10) 0.0009(10) 0.0010(11)
C14 0.0202(13) 0.0260(14) 0.0170(13) 0.0000(10) -0.0014(11) 0.0026(11)

loop_
_atom_type_symbol
_atom_type_description
_atom_type_scat_dispersion_real
_atom_type_scat_dispersion_imag
_atom_type_scat_source
C C 0.0181 0.0091 'International Tables Vol C Tables 4.2.6.8 and 6.1.1.4'
H H 0.0000 0.0000 'International Tables Vol C Tables 4.2.6.8 and 6.1.1.4'
N N 0.0311 0.0180 'International Tables Vol C Tables 4.2.6.8 and 6.1.1.4'
O O 0.0492 0.0322 'International Tables Vol C Tables 4.2.6.8 and 6.1.1.4'

loop_
_geom_angle_atom_site_label_1
_geom_angle_atom_site_label_2
_geom_angle_atom_site_label_3
_geom_angle
C5 N1 C1 117.6(2)
C6 N2 H2A 120(2)
C6 N2 H2B 118(2)
H2A N2 H2B 121(3)
N1 C1 C2 123.2(2)
N1 C1 H1 118.4
C2 C1 H1 118.4
C3 C2 C1 118.0(3)
C3 C2 C6 120.4(3)
C1 C2 C6 121.6(2)
C4 C3 C2 119.4(3)
C4 C3 H3 120.3
C2 C3 H3 120.3
C3 C4 C5 118.8(3)
C3 C4 H4D 120.6
C5 C4 H4D 120.6
N1 C5 C4 123.0(3)
N1 C5 H5 118.5
C4 C5 H5 118.5
O1 C6 N2 122.8(3)
O1 C6 C2 120.4(2)
N2 C6 C2 116.7(3)
C1A N1A C5A 118.4(3)
C6A N2A H2AA 119(2)
C6A N2A H2AB 120.2(19)
H2AA N2A H2AB 121(3)
N1A C1A C2A 123.7(3)
N1A C1A H1A 118.2
C2A C1A H1A 118.2
C1A C2A C3A 117.8(3)
C1A C2A C6A 121.9(2)
C3A C2A C6A 120.3(3)
C4A C3A C2A 118.7(3)
C4A C3A H3A 120.6
C2A C3A H3A 120.6
C5A C4A C3A 119.4(3)
C5A C4A H4A 120.3
C3A C4A H4A 120.3
N1A C5A C4A 121.9(3)
N1A C5A H5A 119.0
C4A C5A H5A 119.0
O1A C6A N2A 123.4(3)
O1A C6A C2A 120.3(2)
N2A C6A C2A 116.3(3)
C5B N1B C1B 117.1(2)
C6B N2B H2BA 121(2)
C6B N2B H2BB 121(3)
H2BA N2B H2BB 118(4)
N1B C1B C2B 124.0(3)
N1B C1B H1B 118.0
C2B C1B H1B 118.0
C3B C2B C1B 117.9(3)
C3B C2B C6B 119.2(3)
C1B C2B C6B 122.9(3)
C2B C3B C4B 118.9(3)
C2B C3B H3B 120.6
C4B C3B H3B 120.6
C5B C4B C3B 118.9(3)
C5B C4B H4B 120.6
C3B C4B H4B 120.6
N1B C5B C4B 123.2(3)
N1B C5B H5B 118.4
C4B C5B H5B 118.4
O1B C6B N2B 122.7(3)
O1B C6B C2B 120.0(3)
N2B C6B C2B 117.3(2)
C5C N1C C1C 117.1(2)
C6C N2C H2CA 125(2)
C6C N2C H2CB 118(2)
H2CA N2C H2CB 117(3)
N1C C1C C2C 123.2(3)
N1C C1C H1C 118.4
C2C C1C H1C 118.4
C1C C2C C3C 118.6(3)
C1C C2C C6C 122.6(3)
C3C C2C C6C 118.8(2)
C4C C3C C2C 118.5(3)
C4C C3C H3C 120.8
C2C C3C H3C 120.8
C3C C4C C5C 119.3(3)
C3C C4C H4C 120.3
C5C C4C H4C 120.3
N1C C5C C4C 123.2(3)
N1C C5C H5C 118.4
C4C C5C H5C 118.4
O1C C6C N2C 123.9(3)
O1C C6C C2C 118.5(3)
N2C C6C C2C 117.6(2)
C13 O2 H2 106(3)
C14 O4 H4 112(3)
C12 C7 C8 119.5(2)
C12 C7 C13 120.1(2)
C8 C7 C13 120.4(2)
C9 C8 C7 120.5(3)
C9 C8 H8 119.7
C7 C8 H8 119.7
C8 C9 C10 119.6(3)
C8 C9 H9 120.2
C10 C9 H9 120.2
C11 C10 C9 120.0(3)
C11 C10 H10 120.0
C9 C10 H10 120.0
C10 C11 C12 120.0(3)
C10 C11 H11 120.0
C12 C11 H11 120.0
C7 C12 C11 120.3(3)
C7 C12 H12 119.9
C11 C12 H12 119.9
O2 C13 C14 111.8(2)
O2 C13 C7 113.4(2)
C14 C13 C7 109.1(2)
O2 C13 H13 107.4
C14 C13 H13 107.4
C7 C13 H13 107.4
O3 C14 O4 123.4(3)
O3 C14 C13 124.0(3)
O4 C14 C13 112.5(2)

loop_
_geom_bond_atom_site_label_1
_geom_bond_atom_site_label_2
_geom_bond_distance
_geom_bond_publ_flag
O1 C6 1.241(4) yes
N1 C5 1.342(4) ?
N1 C1 1.346(4) ?
N2 C6 1.327(4) ?
N2 H2A 0.84(4) ?
N2 H2B 0.94(3) ?
C1 C2 1.393(4) ?
C1 H1 0.9500 ?
C2 C3 1.386(4) ?
C2 C6 1.505(4) ?
C3 C4 1.384(4) ?
C3 H3 0.9500 ?
C4 C5 1.385(4) ?
C4 H4D 0.9500 ?
C5 H5 0.9500 ?
O1A C6A 1.231(4) yes
N1A C1A 1.329(4) ?
N1A C5A 1.342(4) ?
N2A C6A 1.330(4) ?
N2A H2AA 0.85(3) ?
N2A H2AB 0.89(3) ?
C1A C2A 1.387(4) ?
C1A H1A 0.9500 ?
C2A C3A 1.391(4) ?
C2A C6A 1.509(4) ?
C3A C4A 1.390(4) ?
C3A H3A 0.9500 ?
C4A C5A 1.382(4) ?
C4A H4A 0.9500 ?
C5A H5A 0.9500 ?
O1B C6B 1.235(3) yes
N1B C5B 1.334(4) ?
N1B C1B 1.344(4) ?
N2B C6B 1.336(4) ?
N2B H2BA 0.89(4) ?
N2B H2BB 0.84(4) ?
C1B C2B 1.386(4) ?
C1B H1B 0.9500 ?
C2B C3B 1.385(4) ?
C2B C6B 1.505(4) ?
C3B C4B 1.389(4) ?
C3B H3B 0.9500 ?
C4B C5B 1.385(4) ?
C4B H4B 0.9500 ?
C5B H5B 0.9500 ?
O1C C6C 1.238(3) yes
N1C C5C 1.337(4) ?
N1C C1C 1.349(4) ?
N2C C6C 1.325(4) ?
N2C H2CA 0.96(4) ?
N2C H2CB 0.99(4) ?
C1C C2C 1.385(4) ?
C1C H1C 0.9500 ?
C2C C3C 1.389(4) ?
C2C C6C 1.519(4) ?
C3C C4C 1.379(4) ?
C3C H3C 0.9500 ?
C4C C5C 1.384(4) ?
C4C H4C 0.9500 ?
C5C H5C 0.9500 ?
O2 C13 1.408(3) yes
O2 H2 0.81(4) ?
O3 C14 1.207(3) yes
O4 C14 1.325(3) yes
O4 H4 0.90(5) ?
C7 C12 1.386(4) ?
C7 C8 1.390(4) ?
C7 C13 1.523(4) ?
C8 C9 1.388(4) ?
C8 H8 0.9500 ?
C9 C10 1.395(4) ?
C9 H9 0.9500 ?
C10 C11 1.385(4) ?
C10 H10 0.9500 ?
C11 C12 1.392(4) ?
C11 H11 0.9500 ?
C12 H12 0.9500 ?
C13 C14 1.514(4) ?
C13 H13 1.0000 ?

loop_
_geom_hbond_atom_site_label_D
_geom_hbond_atom_site_label_H
_geom_hbond_atom_site_label_A
_geom_hbond_distance_DH
_geom_hbond_distance_HA
_geom_hbond_distance_DA
_geom_hbond_angle_DHA
_geom_hbond_site_symmetry_A
N2 H2B O1A 0.94(3) 2.04(3) 2.969(3) 170(3) .
N2 H2A N1B 0.84(4) 2.18(4) 2.934(4) 149(3) 1_454
N2A H2AA O1 0.85(3) 2.09(4) 2.933(3) 167(3) .
N2A H2AB N1C 0.89(3) 2.17(3) 2.986(4) 152(3) 1_655
N2B H2BA O1C 0.89(4) 2.03(4) 2.919(3) 176(3) .
N2C H2CB O1B 0.99(4) 1.91(4) 2.905(3) 179(3) .
O2 H2 N1 0.81(4) 2.01(4) 2.782(3) 160(4) 2_646
O4 H4 N1A 0.90(5) 1.74(5) 2.625(3) 169(5) .

loop_
_geom_torsion_atom_site_label_1
_geom_torsion_atom_site_label_2
_geom_torsion_atom_site_label_3
_geom_torsion_atom_site_label_4
_geom_torsion
C5 N1 C1 C2 0.4(4)
N1 C1 C2 C3 0.0(4)
N1 C1 C2 C6 178.2(3)
C1 C2 C3 C4 -0.6(4)
C6 C2 C3 C4 -178.8(3)
C2 C3 C4 C5 0.8(4)
C1 N1 C5 C4 -0.2(4)
C3 C4 C5 N1 -0.4(4)
C3 C2 C6 O1 15.5(4)
C1 C2 C6 O1 -162.6(3)
C3 C2 C6 N2 -165.8(3)
C1 C2 C6 N2 16.0(4)
C5A N1A C1A C2A -0.1(5)
N1A C1A C2A C3A -0.1(5)
N1A C1A C2A C6A -179.0(3)
C1A C2A C3A C4A -0.1(4)
C6A C2A C3A C4A 178.9(3)
C2A C3A C4A C5A 0.5(4)
C1A N1A C5A C4A 0.6(4)
C3A C4A C5A N1A -0.8(4)
C1A C2A C6A O1A 162.9(3)
C3A C2A C6A O1A -16.0(4)
C1A C2A C6A N2A -15.6(4)
C3A C2A C6A N2A 165.5(3)
C5B N1B C1B C2B -0.6(4)
N1B C1B C2B C3B 1.7(4)
N1B C1B C2B C6B -178.3(3)
C1B C2B C3B C4B -0.8(4)
C6B C2B C3B C4B 179.2(3)
C2B C3B C4B C5B -1.0(4)
C1B N1B C5B C4B -1.4(4)
C3B C4B C5B N1B 2.2(5)
C3B C2B C6B O1B 12.9(4)
C1B C2B C6B O1B -167.1(3)
C3B C2B C6B N2B -166.1(3)
C1B C2B C6B N2B 13.9(4)
C5C N1C C1C C2C 2.0(4)
N1C C1C C2C C3C -1.8(4)
N1C C1C C2C C6C 178.4(3)
C1C C2C C3C C4C 0.7(4)
C6C C2C C3C C4C -179.5(3)
C2C C3C C4C C5C 0.0(5)
C1C N1C C5C C4C -1.2(4)
C3C C4C C5C N1C 0.2(5)
C1C C2C C6C O1C 164.2(3)
C3C C2C C6C O1C -15.6(4)
C1C C2C C6C N2C -14.8(4)
C3C C2C C6C N2C 165.4(3)
C12 C7 C8 C9 0.3(4)
C13 C7 C8 C9 179.3(3)
C7 C8 C9 C10 -0.8(4)
C8 C9 C10 C11 0.9(5)
C9 C10 C11 C12 -0.4(5)
C8 C7 C12 C11 0.1(4)
C13 C7 C12 C11 -178.8(3)
C10 C11 C12 C7 -0.1(5)
C12 C7 C13 O2 109.0(3)
C8 C7 C13 O2 -69.9(3)
C12 C7 C13 C14 -125.6(3)
C8 C7 C13 C14 55.4(3)
O2 C13 C14 O3 24.8(4)
C7 C13 C14 O3 -101.4(3)
O2 C13 C14 O4 -155.9(2)
C7 C13 C14 O4 77.8(3)
